data_2213867
loop_
_publ_author_name
'B. Thimme Gowda'
'B. P. Sowmya'
'Jozef Ko\<z\'i\<sek'
'Miroslav Tokar\<c\'ik'
'Hartmut Fuess'

_publ_section_title
;
 <i>N</i>-(2-Chlorophenyl)benzamide
;
_journal_coeditor_code KP2106
_journal_issue 6
_journal_name_full 'Acta Crystallographica Section E'
_journal_page_first o2906
_journal_page_last o2906
_journal_paper_doi 10.1107/S1600536807022878
_journal_volume 63
_journal_year 2007
_chemical_formula_iupac 'C13 H10 Cl N O'
_chemical_formula_moiety 'C13 H10 Cl N O'
_chemical_formula_sum 'C13 H10 Cl N O'
_chemical_formula_weight 231.67
_chemical_name_systematic
;
N-(2-Chlorophenyl)benzamide
;
_space_group_IT_number 61
_symmetry_cell_setting orthorhombic
_symmetry_space_group_name_Hall '-P 2ac 2ab'
_symmetry_space_group_name_H-M 'P b c a'
_atom_sites_solution_hydrogens geom
_atom_sites_solution_primary direct
_atom_sites_solution_secondary difmap
_audit_creation_method 'WinGX routine CIF_UPDATE'
_cell_angle_alpha 90
_cell_angle_beta 90
_cell_angle_gamma 90
_cell_formula_units_Z 8
_cell_length_a 8.1122(2)
_cell_length_b 9.3093(2)
_cell_length_c 30.2818(8)
_cell_measurement_reflns_used 3908
_cell_measurement_temperature 295(2)
_cell_measurement_theta_max 29.5243
_cell_measurement_theta_min 3.2329
_cell_volume 2286.85(10)
_computing_cell_refinement 'CrysAlis RED (Oxford Diffraction, 2006)'
_computing_data_collection 'CrysAlis CCD (Oxford Diffraction, 2006)'
_computing_data_reduction 'CrysAlis RED'
_computing_molecular_graphics 'ORTEP-3 for Windows (Farrugia, 1997)'
_computing_publication_material
;
SHELXL97, PLATON (Spek, 2003) and WinGX (Farrugia, 1999)
;
_computing_structure_refinement 'SHELXL97 (Sheldrick, 1997)'
_computing_structure_solution 'SHELXS97 (Sheldrick, 1997)'
_diffrn_ambient_temperature 295(2)
_diffrn_detector_area_resol_mean 10.434
_diffrn_measured_fraction_theta_full 0.991
_diffrn_measured_fraction_theta_max 0.991
_diffrn_measurement_device '4-circle kappa geometry goniometer'
_diffrn_measurement_device_type 'Oxford Diffraction Xcalibur'
_diffrn_measurement_method '\f scans, and \w scans with \k offsets'
_diffrn_radiation_monochromator graphite
_diffrn_radiation_type MoK\a
_diffrn_radiation_wavelength 0.71073
_diffrn_reflns_av_R_equivalents 0.0223
_diffrn_reflns_limit_h_max 9
_diffrn_reflns_limit_h_min -9
_diffrn_reflns_limit_k_max 11
_diffrn_reflns_limit_k_min -11
_diffrn_reflns_limit_l_max 37
_diffrn_reflns_limit_l_min -37
_diffrn_reflns_number 23061
_diffrn_reflns_theta_full 26.02
_diffrn_reflns_theta_max 26.02
_diffrn_reflns_theta_min 5.03
_diffrn_standards_decay_% 0
_diffrn_standards_number 0
_exptl_absorpt_coefficient_mu 0.310
_exptl_absorpt_correction_T_max 0.994
_exptl_absorpt_correction_T_min 0.879
_exptl_absorpt_correction_type analytical
_exptl_absorpt_process_details '(Clark & Reid, 1995)'
_exptl_crystal_colour colourless
_exptl_crystal_density_diffrn 1.346
_exptl_crystal_density_method 'not measured'
_exptl_crystal_description prism
_exptl_crystal_F_000 960
_exptl_crystal_size_max 0.44
_exptl_crystal_size_mid 0.10
_exptl_crystal_size_min 0.10
_refine_diff_density_max 0.243
_refine_diff_density_min -0.368
_refine_ls_extinction_method none
_refine_ls_goodness_of_fit_ref 1.106
_refine_ls_hydrogen_treatment mixed
_refine_ls_matrix_type full
_refine_ls_number_parameters 152
_refine_ls_number_reflns 2224
_refine_ls_number_restraints 0
_refine_ls_restrained_S_all 1.106
_refine_ls_R_factor_all 0.0641
_refine_ls_R_factor_gt 0.051
_refine_ls_shift/su_max 0.01
_refine_ls_shift/su_mean 0.002
_refine_ls_structure_factor_coef Fsqd
_refine_ls_weighting_details 'calc w = 1/[\s^2^(Fo^2^)+(0.099P)^2^+0.48P] where P=(Fo^2^+2Fc^2^)/3'
_refine_ls_weighting_scheme calc
_refine_ls_wR_factor_gt 0.1488
_refine_ls_wR_factor_ref 0.1708
_reflns_number_gt 1630
_reflns_number_total 2224
_reflns_threshold_expression I>2\s(I)
_cod_data_source_file kp2106.cif
_cod_data_source_block I
_cod_database_code 2213867
_cod_database_fobs_code 2213867

loop_
_symmetry_equiv_pos_as_xyz
'x, y, z'
'-x+1/2, -y, z+1/2'
'-x, y+1/2, -z+1/2'
'x+1/2, -y+1/2, -z'
'-x, -y, -z'
'x-1/2, y, -z-1/2'
'x, -y-1/2, z-1/2'
'-x-1/2, y-1/2, z'

loop_
_atom_site_type_symbol
_atom_site_label
_atom_site_fract_x
_atom_site_fract_y
_atom_site_fract_z
_atom_site_U_iso_or_equiv
_atom_site_adp_type
_atom_site_calc_flag
_atom_site_refinement_flags
_atom_site_occupancy
Cl Cl1 0.15606(9) 0.39267(9) 0.45504(2) 0.0871(3) Uani d . 1
O O1 0.16921(19) 0.36964(15) 0.35146(6) 0.0637(5) Uani d . 1
N N1 0.2540(2) 0.58328(16) 0.37875(6) 0.0528(5) Uani d . 1
H H1N 0.2364 0.6743 0.3799 0.063 Uiso calc R 1
C C1 0.1565(2) 0.5005(2) 0.35303(6) 0.0476(5) Uani d . 1
C C2 0.0327(2) 0.57676(19) 0.32524(6) 0.0463(5) Uani d . 1
C C3 -0.0134(3) 0.5129(2) 0.28601(7) 0.0555(5) Uani d . 1
H H3 0.035(3) 0.423(3) 0.2796(8) 0.067 Uiso d . 1
C C4 -0.1259(3) 0.5798(3) 0.25857(8) 0.0644(6) Uani d . 1
H H4 -0.1542 0.5378 0.2318 0.077 Uiso calc R 1
C C5 -0.1957(3) 0.7079(3) 0.27083(9) 0.0704(7) Uani d . 1
H H5 -0.2724 0.752 0.2525 0.085 Uiso calc R 1
C C6 -0.1530(3) 0.7706(3) 0.30982(10) 0.0726(7) Uani d . 1
H H6 -0.2016 0.8569 0.3181 0.087 Uiso calc R 1
C C7 -0.0373(3) 0.7065(2) 0.33722(8) 0.0606(6) Uani d . 1
H H7 -0.010(3) 0.750(3) 0.3651(9) 0.073 Uiso d . 1
C C8 0.3846(3) 0.5237(2) 0.40398(6) 0.0511(5) Uani d . 1
C C9 0.3559(3) 0.4297(2) 0.43837(7) 0.0590(6) Uani d . 1
C C10 0.4858(4) 0.3669(3) 0.46060(9) 0.0776(7) Uani d . 1
H H10 0.4648 0.3007 0.4829 0.093 Uiso calc R 1
C C11 0.6447(4) 0.4011(3) 0.45009(10) 0.0819(8) Uani d . 1
H H11 0.7317 0.3581 0.4651 0.098 Uiso calc R 1
C C12 0.6751(3) 0.4993(3) 0.41732(10) 0.0781(8) Uani d . 1
H H12 0.783 0.5251 0.4106 0.094 Uiso calc R 1
C C13 0.5455(3) 0.5601(3) 0.39423(8) 0.0660(6) Uani d . 1
H H13 0.567 0.6261 0.3719 0.079 Uiso calc R 1

loop_
_atom_site_aniso_label
_atom_site_aniso_U_11
_atom_site_aniso_U_22
_atom_site_aniso_U_33
_atom_site_aniso_U_12
_atom_site_aniso_U_13
_atom_site_aniso_U_23
Cl1 0.0785(5) 0.1082(7) 0.0747(5) -0.0152(3) 0.0059(3) 0.0285(4)
O1 0.0778(11) 0.0361(8) 0.0771(11) 0.0031(6) -0.0165(8) 0.0041(6)
N1 0.0603(10) 0.0347(8) 0.0634(10) 0.0006(7) -0.0096(8) 0.0067(7)
C1 0.0520(10) 0.0375(10) 0.0534(11) -0.0006(7) 0.0015(8) 0.0060(8)
C2 0.0462(10) 0.0385(9) 0.0541(10) -0.0032(7) 0.0021(8) 0.0085(8)
C3 0.0528(11) 0.0469(11) 0.0670(13) -0.0038(9) -0.0023(9) -0.0007(9)
C4 0.0628(13) 0.0671(14) 0.0634(13) -0.0115(10) -0.0128(10) 0.0036(11)
C5 0.0667(13) 0.0571(14) 0.0875(16) -0.0012(11) -0.0243(12) 0.0165(12)
C6 0.0749(15) 0.0500(12) 0.0930(17) 0.0143(10) -0.0166(12) 0.0027(12)
C7 0.0662(13) 0.0479(11) 0.0678(13) 0.0069(9) -0.0089(10) 0.0018(10)
C8 0.0581(11) 0.0396(10) 0.0556(11) -0.0012(8) -0.0048(8) 0.0017(8)
C9 0.0661(13) 0.0558(13) 0.0552(12) -0.0026(9) -0.0056(9) 0.0056(10)
C10 0.0890(19) 0.0765(16) 0.0673(15) 0.0076(14) -0.0182(13) 0.0206(12)
C11 0.0736(18) 0.087(2) 0.0855(19) 0.0151(13) -0.0237(14) 0.0040(15)
C12 0.0573(13) 0.0841(18) 0.0928(19) -0.0010(12) -0.0082(12) -0.0025(15)
C13 0.0643(14) 0.0599(13) 0.0739(14) -0.0082(10) -0.0031(11) 0.0062(11)

loop_
_atom_type_symbol
_atom_type_description
_atom_type_scat_dispersion_real
_atom_type_scat_dispersion_imag
_atom_type_scat_source
C C 0.0033 0.0016 'International Tables Vol C Tables 4.2.6.8 and 6.1.1.4'
H H 0 0 'International Tables Vol C Tables 4.2.6.8 and 6.1.1.4'
N N 0.0061 0.0033 'International Tables Vol C Tables 4.2.6.8 and 6.1.1.4'
O O 0.0106 0.006 'International Tables Vol C Tables 4.2.6.8 and 6.1.1.4'
Cl Cl 0.1484 0.1585 'International Tables Vol C Tables 4.2.6.8 and 6.1.1.4'

loop_
_geom_angle_atom_site_label_1
_geom_angle_atom_site_label_2
_geom_angle_atom_site_label_3
_geom_angle
C1 N1 C8 121.61(16)
C1 N1 H1N 119.2
C8 N1 H1N 119.2
O1 C1 N1 122.76(18)
O1 C1 C2 120.59(18)
N1 C1 C2 116.64(16)
C3 C2 C7 119.37(19)
C3 C2 C1 117.64(17)
C7 C2 C1 122.99(18)
C2 C3 C4 120.2(2)
C2 C3 H3 116.5(15)
C4 C3 H3 123.3(15)
C5 C4 C3 120.1(2)
C5 C4 H4 120
C3 C4 H4 120
C6 C5 C4 120.1(2)
C6 C5 H5 119.9
C4 C5 H5 119.9
C5 C6 C7 120.4(2)
C5 C6 H6 119.8
C7 C6 H6 119.8
C2 C7 C6 119.8(2)
C2 C7 H7 120.3(15)
C6 C7 H7 119.8(15)
C9 C8 C13 118.5(2)
C9 C8 N1 121.90(19)
C13 C8 N1 119.65(18)
C8 C9 C10 120.6(2)
C8 C9 Cl1 120.24(17)
C10 C9 Cl1 119.18(19)
C11 C10 C9 120.5(2)
C11 C10 H10 119.7
C9 C10 H10 119.7
C10 C11 C12 119.6(2)
C10 C11 H11 120.2
C12 C11 H11 120.2
C11 C12 C13 120.1(2)
C11 C12 H12 119.9
C13 C12 H12 119.9
C8 C13 C12 120.7(2)
C8 C13 H13 119.7
C12 C13 H13 119.7

loop_
_geom_bond_atom_site_label_1
_geom_bond_atom_site_label_2
_geom_bond_distance
Cl1 C9 1.733(2)
O1 C1 1.224(2)
N1 C1 1.351(3)
N1 C8 1.419(3)
N1 H1N 0.86
C1 C2 1.490(3)
C2 C3 1.380(3)
C2 C7 1.383(3)
C3 C4 1.382(3)
C3 H3 0.95(3)
C4 C5 1.372(4)
C4 H4 0.93
C5 C6 1.362(4)
C5 H5 0.93
C6 C7 1.387(3)
C6 H6 0.93
C7 H7 0.96(3)
C8 C9 1.379(3)
C8 C13 1.381(3)
C9 C10 1.380(3)
C10 C11 1.365(4)
C10 H10 0.93
C11 C12 1.372(4)
C11 H11 0.93
C12 C13 1.383(4)
C12 H12 0.93
C13 H13 0.93

loop_
_geom_hbond_atom_site_label_D
_geom_hbond_atom_site_label_H
_geom_hbond_atom_site_label_A
_geom_hbond_site_symmetry_A
_geom_hbond_distance_DH
_geom_hbond_distance_HA
_geom_hbond_distance_DA
_geom_hbond_angle_DHA
N1 H1N O1 8_665 0.86 2.15 2.860(2) 139.3

loop_
_geom_torsion_atom_site_label_1
_geom_torsion_atom_site_label_2
_geom_torsion_atom_site_label_3
_geom_torsion_atom_site_label_4
_geom_torsion
C8 N1 C1 O1 3.6(3)
C8 N1 C1 C2 -175.03(17)
O1 C1 C2 C3 -27.7(3)
N1 C1 C2 C3 151.00(19)
O1 C1 C2 C7 151.9(2)
N1 C1 C2 C7 -29.4(3)
C7 C2 C3 C4 1.4(3)
C1 C2 C3 C4 -179.02(19)
C2 C3 C4 C5 -1.9(3)
C3 C4 C5 C6 0.8(4)
C4 C5 C6 C7 0.7(4)
C3 C2 C7 C6 0.1(3)
C1 C2 C7 C6 -179.4(2)
C5 C6 C7 C2 -1.2(4)
C1 N1 C8 C9 -65.3(3)
C1 N1 C8 C13 114.8(2)
C13 C8 C9 C10 -4.0(3)
N1 C8 C9 C10 176.1(2)
C13 C8 C9 Cl1 174.40(18)
N1 C8 C9 Cl1 -5.5(3)
C8 C9 C10 C11 2.6(4)
Cl1 C9 C10 C11 -175.8(2)
C9 C10 C11 C12 0.4(5)
C10 C11 C12 C13 -1.9(4)
C9 C8 C13 C12 2.5(4)
N1 C8 C13 C12 -177.6(2)
C11 C12 C13 C8 0.4(4)

loop_
_cod_related_entry_id
_cod_related_entry_database
_cod_related_entry_code
1 ChemSpider 13316
